data_7223830
loop_
_publ_author_name
'Patschke, R.'
'Kanatzidis, M.G.'
'Brazis, P.'
'Kannewurf, C.R.'

_publ_section_title
;
 Cu0.66 Eu Te2, K Cu2 Eu Te4 and Na0.2 Ag2.8 Eu Te4: compounds with
 modulated square Te nets
;
_journal_name_full 'Journal of Materials Chemistry'
_journal_page_first 2293
_journal_page_last 2296
_journal_volume 9
_journal_year 1999
_chemical_formula_sum 'Cu0.66 Eu Te2'
_space_group_IT_number 129
_symmetry_space_group_name_Hall '-P 4a 2a'
_symmetry_space_group_name_H-M 'P 4/n m m :2'
_cell_angle_alpha 90
_cell_angle_beta 90
_cell_angle_gamma 90
_cell_formula_units_Z 2
_cell_length_a 4.481
_cell_length_b 4.481
_cell_length_c 10.26
_cell_volume 206.014
_citation_journal_id_ASTM JMACEP
_cod_data_source_file Patschke_JMACEP_1999_223.cif
_cod_data_source_block Cu0.66Eu1Te2
_cod_original_cell_volume 206.0142
_cod_original_formula_sum 'Cu0.66 Eu1 Te2'
_cod_database_code 7223830

loop_
_symmetry_equiv_pos_as_xyz
x,y,z
-y+1/2,x,z
-x+1/2,-y+1/2,z
y,-x+1/2,z
x+1/2,-y,-z
y+1/2,x+1/2,-z
-x,y+1/2,-z
-y,-x,-z
-x,-y,-z
y-1/2,-x,-z
x-1/2,y-1/2,-z
-y,x-1/2,-z
-x-1/2,y,z
-y-1/2,-x-1/2,z
x,-y-1/2,z
y,x,z

loop_
_atom_site_label
_atom_site_type_symbol
_atom_site_fract_x
_atom_site_fract_y
_atom_site_fract_z
_atom_site_occupancy
_atom_site_U_iso_or_equiv
Eu1 Eu+2 -0.25 -0.25 0.7403 1 0.0
Te2 Te 0.25 0.25 0.6417 1 0.0
Cu1 Cu+1 -0.25 0.25 0.5 0.66 0.0
Te1 Te-2 0.75 0.25 0 1 0.0
